data_4081474
loop_
_publ_author_name
'Kinzhalov, Mikhail A.'
'Luzyanin, Konstantin V.'
'Boyarskiy, Vadim P.'
'Haukka, Matti'
'Kukushkin, Vadim Yu.'

_publ_section_title
;
 ADC-Based Palladium Catalysts for Aqueous Suzuki--Miyaura Cross-Coupling
 Exhibit Greater Activity than the Most Advantageous Catalytic Systems
;
_journal_issue 18
_journal_name_full Organometallics
_journal_page_first 5212
_journal_paper_doi 10.1021/om4007592
_journal_volume 32
_journal_year 2013
_chemical_formula_moiety 'C20 H30 Cl2 N4 O2 Pd S'
_chemical_formula_sum 'C20 H30 Cl2 N4 O2 Pd S'
_chemical_formula_weight 567.84
_chemical_name_systematic
; 
 ? 
;
_space_group_IT_number 2
_symmetry_cell_setting triclinic
_symmetry_space_group_name_Hall '-P 1'
_symmetry_space_group_name_H-M 'P -1'
_atom_sites_solution_hydrogens geom
_atom_sites_solution_primary direct
_atom_sites_solution_secondary difmap
_audit_creation_method SHELXL-97
_cell_angle_alpha 105.097(2)
_cell_angle_beta 105.810(2)
_cell_angle_gamma 90.071(2)
_cell_formula_units_Z 2
_cell_length_a 9.8749(3)
_cell_length_b 10.5459(3)
_cell_length_c 12.6529(4)
_cell_measurement_reflns_used 9201
_cell_measurement_temperature 100(2)
_cell_measurement_theta_max 33.10
_cell_measurement_theta_min 2.89
_cell_volume 1220.36(7)
_computing_cell_refinement 'SAINT (Bruker AXS, 2009)'
_computing_data_collection 'APEX2 (Bruker AXS, 2010)'
_computing_data_reduction 'SAINT (Bruker AXS, 2009)'
_computing_molecular_graphics 'CrystaMaker (CrystalMaker Software ltd., 2011)'
_computing_publication_material 'SHELXL-97 (Sheldrick, 2008)'
_computing_structure_refinement 'SHELXL-97 (Sheldrick, 2008)'
_computing_structure_solution 'SHELXS-97 (Sheldrick, 2008)'
_diffrn_ambient_temperature 100(2)
_diffrn_detector_area_resol_mean 16
_diffrn_measured_fraction_theta_full 0.975
_diffrn_measured_fraction_theta_max 0.975
_diffrn_measurement_device '62mm x 62mm CCD camera on \k-goniostat'
_diffrn_measurement_device_type 'Bruker KAPPA APEX II DUO CCD'
_diffrn_measurement_method '\f scans and \w scans with \k offset'
_diffrn_radiation_monochromator 'curved graphite crystal'
_diffrn_radiation_source 'fine-focus sealed tube'
_diffrn_radiation_type MoK\a
_diffrn_radiation_wavelength 0.71073
_diffrn_reflns_av_R_equivalents 0.0222
_diffrn_reflns_av_sigmaI/netI 0.0312
_diffrn_reflns_limit_h_max 11
_diffrn_reflns_limit_h_min -15
_diffrn_reflns_limit_k_max 16
_diffrn_reflns_limit_k_min -16
_diffrn_reflns_limit_l_max 18
_diffrn_reflns_limit_l_min -19
_diffrn_reflns_number 30639
_diffrn_reflns_theta_full 33.40
_diffrn_reflns_theta_max 33.40
_diffrn_reflns_theta_min 1.74
_exptl_absorpt_coefficient_mu 1.088
_exptl_absorpt_correction_T_max 0.8990
_exptl_absorpt_correction_T_min 0.6870
_exptl_absorpt_correction_type multi-scan
_exptl_absorpt_process_details 'SADABS (Sheldrick, 2008)'
_exptl_crystal_colour colourless
_exptl_crystal_density_diffrn 1.545
_exptl_crystal_density_method 'not measured'
_exptl_crystal_description block
_exptl_crystal_F_000 580
_exptl_crystal_size_max 0.37
_exptl_crystal_size_mid 0.24
_exptl_crystal_size_min 0.10
_refine_diff_density_max 1.357
_refine_diff_density_min -0.990
_refine_diff_density_rms 0.099
_refine_ls_extinction_method none
_refine_ls_goodness_of_fit_ref 1.044
_refine_ls_hydrogen_treatment mixed
_refine_ls_matrix_type full
_refine_ls_number_parameters 283
_refine_ls_number_reflns 9271
_refine_ls_number_restraints 0
_refine_ls_restrained_S_all 1.044
_refine_ls_R_factor_all 0.0435
_refine_ls_R_factor_gt 0.0286
_refine_ls_shift/su_max 0.002
_refine_ls_shift/su_mean 0.000
_refine_ls_structure_factor_coef Fsqd
_refine_ls_weighting_details 'calc w=1/[\s^2^(Fo^2^)+(0.0208P)^2^+1.3002P] where P=(Fo^2^+2Fc^2^)/3'
_refine_ls_weighting_scheme calc
_refine_ls_wR_factor_gt 0.0589
_refine_ls_wR_factor_ref 0.0658
_reflns_number_gt 7694
_reflns_number_total 9271
_reflns_threshold_expression >2sigma(I)
_cod_data_source_file om4007592_si_003.cif
_cod_data_source_block 34
_cod_original_cell_volume 1220.36(6)
_cod_database_code 4081474

loop_
_symmetry_equiv_pos_as_xyz
'x, y, z'
'-x, -y, -z'

loop_
_atom_site_label
_atom_site_type_symbol
_atom_site_fract_x
_atom_site_fract_y
_atom_site_fract_z
_atom_site_U_iso_or_equiv
_atom_site_adp_type
_atom_site_occupancy
_atom_site_symmetry_multiplicity
_atom_site_calc_flag
_atom_site_refinement_flags
Pd1 Pd 0.889273(13) 0.539109(12) 0.163715(11) 0.01368(3) Uani 1 1 d .
Cl1 Cl 0.85713(5) 0.76715(4) 0.19063(4) 0.01945(8) Uani 1 1 d .
Cl2 Cl 1.13130(4) 0.56952(4) 0.19781(4) 0.01898(8) Uani 1 1 d .
S1 S 0.80628(5) 0.06617(4) -0.10621(4) 0.01798(8) Uani 1 1 d .
O1 O 0.87024(15) -0.04736(12) -0.15613(12) 0.0257(3) Uani 1 1 d .
O2 O 0.73647(15) 0.06385(13) -0.02155(12) 0.0262(3) Uani 1 1 d .
N1 N 0.95667(16) 0.26878(14) 0.17877(12) 0.0169(3) Uani 1 1 d .
H1 H 0.976(2) 0.193(2) 0.1467(18) 0.018(5) Uiso 1 1 d .
N2 N 0.90100(16) 0.30545(13) 0.00284(12) 0.0159(3) Uani 1 1 d .
H2 H 0.888(3) 0.356(2) -0.040(2) 0.032(7) Uiso 1 1 d .
N3 N 0.94007(16) 0.17997(14) -0.04441(12) 0.0168(3) Uani 1 1 d .
H3 H 0.996(2) 0.182(2) -0.0841(18) 0.016(5) Uiso 1 1 d .
N4 N 0.58280(17) 0.47458(17) 0.15568(15) 0.0263(3) Uani 1 1 d .
C1 C 0.91741(16) 0.34929(15) 0.11582(14) 0.0145(3) Uani 1 1 d .
C2 C 0.96746(18) 0.29277(16) 0.30013(14) 0.0165(3) Uani 1 1 d .
H2A H 0.9104 0.3680 0.3228 0.020 Uiso 1 1 calc R
C3 C 1.1205(2) 0.32736(19) 0.37282(16) 0.0239(4) Uani 1 1 d .
H3A H 1.1804 0.2596 0.3436 0.029 Uiso 1 1 calc R
H3B H 1.1544 0.4131 0.3673 0.029 Uiso 1 1 calc R
C4 C 1.1337(3) 0.3351(2) 0.49740(17) 0.0341(5) Uani 1 1 d .
H4A H 1.2343 0.3529 0.5422 0.041 Uiso 1 1 calc R
H4B H 1.0816 0.4090 0.5288 0.041 Uiso 1 1 calc R
C5 C 1.0754(3) 0.2080(2) 0.50923(18) 0.0400(6) Uani 1 1 d .
H5A H 1.0841 0.2163 0.5906 0.048 Uiso 1 1 calc R
H5B H 1.1309 0.1348 0.4821 0.048 Uiso 1 1 calc R
C6 C 0.9211(3) 0.1773(2) 0.4402(2) 0.0377(5) Uani 1 1 d .
H6A H 0.8644 0.2471 0.4713 0.045 Uiso 1 1 calc R
H6B H 0.8857 0.0926 0.4468 0.045 Uiso 1 1 calc R
C7 C 0.9040(2) 0.16868(19) 0.31512(16) 0.0242(4) Uani 1 1 d .
H7A H 0.8023 0.1553 0.2731 0.029 Uiso 1 1 calc R
H7B H 0.9506 0.0915 0.2818 0.029 Uiso 1 1 calc R
C9 C 0.68704(18) 0.11371(16) -0.21811(15) 0.0177(3) Uani 1 1 d .
C10 C 0.5540(2) 0.14826(18) -0.20866(17) 0.0245(4) Uani 1 1 d .
H10 H 0.5292 0.1523 -0.1405 0.029 Uiso 1 1 calc R
C11 C 0.4583(2) 0.1767(2) -0.30102(19) 0.0294(4) Uani 1 1 d .
H11 H 0.3667 0.1998 -0.2964 0.035 Uiso 1 1 calc R
C12 C 0.4958(2) 0.17141(19) -0.39942(18) 0.0281(4) Uani 1 1 d .
H12 H 0.4294 0.1902 -0.4624 0.034 Uiso 1 1 calc R
C13 C 0.6298(2) 0.13888(19) -0.40729(16) 0.0247(4) Uani 1 1 d .
H13 H 0.6551 0.1368 -0.4749 0.030 Uiso 1 1 calc R
C14 C 0.72619(19) 0.10958(17) -0.31640(15) 0.0205(3) Uani 1 1 d .
H14 H 0.8179 0.0869 -0.3211 0.025 Uiso 1 1 calc R
C15 C 0.69404(19) 0.49894(17) 0.15201(16) 0.0200(3) Uani 1 1 d .
C16 C 0.4480(2) 0.4363(2) 0.1700(2) 0.0325(5) Uani 1 1 d .
H16 H 0.3752 0.4946 0.1414 0.039 Uiso 1 1 calc R
C17 C 0.4034(2) 0.2938(3) 0.0998(2) 0.0421(6) Uani 1 1 d .
H17A H 0.3058 0.2710 0.0990 0.051 Uiso 1 1 calc R
H17B H 0.4040 0.2849 0.0200 0.051 Uiso 1 1 calc R
C18 C 0.5011(2) 0.1981(2) 0.1477(2) 0.0370(5) Uani 1 1 d .
H18A H 0.4654 0.1067 0.1030 0.044 Uiso 1 1 calc R
H18B H 0.5965 0.2141 0.1403 0.044 Uiso 1 1 calc R
C19 C 0.5105(2) 0.2142(2) 0.2725(2) 0.0320(4) Uani 1 1 d .
H19A H 0.5769 0.1531 0.3022 0.038 Uiso 1 1 calc R
H19B H 0.4165 0.1913 0.2793 0.038 Uiso 1 1 calc R
C20 C 0.5607(2) 0.35497(19) 0.34311(18) 0.0268(4) Uani 1 1 d .
H20A H 0.6586 0.3746 0.3427 0.032 Uiso 1 1 calc R
H20B H 0.5611 0.3642 0.4231 0.032 Uiso 1 1 calc R
C21 C 0.4659(2) 0.4535(2) 0.29645(19) 0.0294(4) Uani 1 1 d .
H21A H 0.3720 0.4428 0.3083 0.035 Uiso 1 1 calc R
H21B H 0.5069 0.5440 0.3397 0.035 Uiso 1 1 calc R

loop_
_atom_site_aniso_label
_atom_site_aniso_U_11
_atom_site_aniso_U_22
_atom_site_aniso_U_33
_atom_site_aniso_U_23
_atom_site_aniso_U_13
_atom_site_aniso_U_12
Pd1 0.01299(5) 0.01328(5) 0.01679(6) 0.00593(4) 0.00576(4) 0.00265(4)
Cl1 0.0246(2) 0.01609(17) 0.02245(19) 0.00738(14) 0.01240(16) 0.00660(14)
Cl2 0.01337(16) 0.02038(18) 0.0258(2) 0.01221(15) 0.00410(14) 0.00106(13)
S1 0.0229(2) 0.01287(17) 0.01884(19) 0.00428(14) 0.00695(16) 0.00109(14)
O1 0.0331(7) 0.0152(6) 0.0252(7) 0.0033(5) 0.0042(6) 0.0074(5)
O2 0.0325(7) 0.0236(6) 0.0251(7) 0.0076(5) 0.0116(6) -0.0059(5)
N1 0.0221(7) 0.0143(6) 0.0155(6) 0.0051(5) 0.0065(5) 0.0054(5)
N2 0.0215(7) 0.0123(6) 0.0159(6) 0.0051(5) 0.0071(5) 0.0027(5)
N3 0.0189(7) 0.0158(6) 0.0167(6) 0.0033(5) 0.0077(5) 0.0023(5)
N4 0.0185(7) 0.0287(8) 0.0391(9) 0.0182(7) 0.0115(7) 0.0067(6)
C1 0.0106(6) 0.0150(7) 0.0172(7) 0.0019(5) 0.0053(5) 0.0020(5)
C2 0.0190(7) 0.0185(7) 0.0140(7) 0.0061(6) 0.0061(6) 0.0058(6)
C3 0.0213(8) 0.0215(8) 0.0247(9) 0.0036(7) 0.0021(7) 0.0019(7)
C4 0.0404(12) 0.0323(11) 0.0204(9) -0.0002(8) 0.0003(8) 0.0113(9)
C5 0.0595(16) 0.0454(13) 0.0201(9) 0.0182(9) 0.0105(10) 0.0202(11)
C6 0.0493(14) 0.0452(13) 0.0348(11) 0.0250(10) 0.0249(11) 0.0131(11)
C7 0.0229(9) 0.0284(9) 0.0269(9) 0.0151(8) 0.0088(7) 0.0017(7)
C9 0.0174(7) 0.0126(7) 0.0228(8) 0.0031(6) 0.0065(6) -0.0002(6)
C10 0.0232(9) 0.0211(8) 0.0314(10) 0.0058(7) 0.0129(8) 0.0039(7)
C11 0.0200(9) 0.0256(9) 0.0422(12) 0.0069(8) 0.0103(8) 0.0071(7)
C12 0.0236(9) 0.0232(9) 0.0321(10) 0.0068(8) -0.0003(8) 0.0046(7)
C13 0.0243(9) 0.0256(9) 0.0218(8) 0.0056(7) 0.0037(7) 0.0015(7)
C14 0.0175(8) 0.0208(8) 0.0225(8) 0.0043(6) 0.0058(6) 0.0009(6)
C15 0.0223(8) 0.0171(7) 0.0248(8) 0.0090(6) 0.0102(7) 0.0052(6)
C16 0.0122(8) 0.0466(12) 0.0509(13) 0.0292(11) 0.0136(8) 0.0079(8)
C17 0.0189(9) 0.0655(17) 0.0374(12) 0.0131(12) 0.0015(9) -0.0153(10)
C18 0.0336(11) 0.0294(10) 0.0450(13) 0.0001(9) 0.0158(10) -0.0119(9)
C19 0.0279(10) 0.0259(9) 0.0483(13) 0.0150(9) 0.0160(9) -0.0012(8)
C20 0.0213(9) 0.0280(9) 0.0341(10) 0.0119(8) 0.0095(8) 0.0031(7)
C21 0.0223(9) 0.0300(10) 0.0451(12) 0.0166(9) 0.0185(9) 0.0078(7)

loop_
_atom_type_symbol
_atom_type_description
_atom_type_scat_dispersion_real
_atom_type_scat_dispersion_imag
_atom_type_scat_source
C C 0.0033 0.0016 'International Tables Vol C Tables 4.2.6.8 and 6.1.1.4'
H H 0.0000 0.0000 'International Tables Vol C Tables 4.2.6.8 and 6.1.1.4'
N N 0.0061 0.0033 'International Tables Vol C Tables 4.2.6.8 and 6.1.1.4'
O O 0.0106 0.0060 'International Tables Vol C Tables 4.2.6.8 and 6.1.1.4'
Cl Cl 0.1484 0.1585 'International Tables Vol C Tables 4.2.6.8 and 6.1.1.4'
Pd Pd -0.9988 1.0072 'International Tables Vol C Tables 4.2.6.8 and 6.1.1.4'
S S 0.1246 0.1234 'International Tables Vol C Tables 4.2.6.8 and 6.1.1.4'

loop_
_geom_angle_atom_site_label_1
_geom_angle_atom_site_label_2
_geom_angle_atom_site_label_3
_geom_angle
_geom_angle_publ_flag
C15 Pd1 C1 90.81(7) yes
C15 Pd1 Cl2 171.44(5) ?
C1 Pd1 Cl2 84.94(5) ?
C15 Pd1 Cl1 91.94(5) ?
C1 Pd1 Cl1 170.53(5) ?
Cl2 Pd1 Cl1 93.447(15) yes
O2 S1 O1 121.06(8) ?
O2 S1 N3 106.46(8) ?
O1 S1 N3 103.67(8) ?
O2 S1 C9 108.25(8) ?
O1 S1 C9 107.74(8) ?
N3 S1 C9 109.20(8) ?
C1 N1 C2 127.24(14) ?
C1 N1 H1 117.4(15) ?
C2 N1 H1 115.3(15) ?
C1 N2 N3 120.62(14) ?
C1 N2 H2 122.6(17) ?
N3 N2 H2 115.0(17) ?
N2 N3 S1 114.24(11) ?
N2 N3 H3 112.9(14) ?
S1 N3 H3 114.3(14) ?
C15 N4 C16 173.71(19) ?
N1 C1 N2 118.79(14) yes
N1 C1 Pd1 128.78(12) ?
N2 C1 Pd1 112.28(11) ?
N1 C2 C3 110.97(14) ?
N1 C2 C7 107.21(14) ?
C3 C2 C7 112.00(14) ?
N1 C2 H2A 108.9 ?
C3 C2 H2A 108.9 ?
C7 C2 H2A 108.9 ?
C4 C3 C2 110.72(17) ?
C4 C3 H3A 109.5 ?
C2 C3 H3A 109.5 ?
C4 C3 H3B 109.5 ?
C2 C3 H3B 109.5 ?
H3A C3 H3B 108.1 ?
C5 C4 C3 111.31(17) ?
C5 C4 H4A 109.4 ?
C3 C4 H4A 109.4 ?
C5 C4 H4B 109.4 ?
C3 C4 H4B 109.4 ?
H4A C4 H4B 108.0 ?
C4 C5 C6 110.57(18) ?
C4 C5 H5A 109.5 ?
C6 C5 H5A 109.5 ?
C4 C5 H5B 109.5 ?
C6 C5 H5B 109.5 ?
H5A C5 H5B 108.1 ?
C5 C6 C7 110.66(18) ?
C5 C6 H6A 109.5 ?
C7 C6 H6A 109.5 ?
C5 C6 H6B 109.5 ?
C7 C6 H6B 109.5 ?
H6A C6 H6B 108.1 ?
C6 C7 C2 112.01(17) ?
C6 C7 H7A 109.2 ?
C2 C7 H7A 109.2 ?
C6 C7 H7B 109.2 ?
C2 C7 H7B 109.2 ?
H7A C7 H7B 107.9 ?
C14 C9 C10 121.51(17) ?
C14 C9 S1 118.80(13) ?
C10 C9 S1 119.62(14) ?
C11 C10 C9 118.63(18) ?
C11 C10 H10 120.7 ?
C9 C10 H10 120.7 ?
C12 C11 C10 120.21(18) ?
C12 C11 H11 119.9 ?
C10 C11 H11 119.9 ?
C11 C12 C13 120.69(18) ?
C11 C12 H12 119.7 ?
C13 C12 H12 119.7 ?
C14 C13 C12 119.87(18) ?
C14 C13 H13 120.1 ?
C12 C13 H13 120.1 ?
C13 C14 C9 119.07(17) ?
C13 C14 H14 120.5 ?
C9 C14 H14 120.5 ?
N4 C15 Pd1 173.43(17) ?
N4 C16 C21 108.68(17) ?
N4 C16 C17 108.47(18) ?
C21 C16 C17 111.95(18) ?
N4 C16 H16 109.2 ?
C21 C16 H16 109.2 ?
C17 C16 H16 109.2 ?
C18 C17 C16 111.80(18) ?
C18 C17 H17A 109.3 ?
C16 C17 H17A 109.3 ?
C18 C17 H17B 109.3 ?
C16 C17 H17B 109.3 ?
H17A C17 H17B 107.9 ?
C19 C18 C17 111.09(19) ?
C19 C18 H18A 109.4 ?
C17 C18 H18A 109.4 ?
C19 C18 H18B 109.4 ?
C17 C18 H18B 109.4 ?
H18A C18 H18B 108.0 ?
C18 C19 C20 110.83(17) ?
C18 C19 H19A 109.5 ?
C20 C19 H19A 109.5 ?
C18 C19 H19B 109.5 ?
C20 C19 H19B 109.5 ?
H19A C19 H19B 108.1 ?
C19 C20 C21 111.39(18) ?
C19 C20 H20A 109.3 ?
C21 C20 H20A 109.3 ?
C19 C20 H20B 109.3 ?
C21 C20 H20B 109.3 ?
H20A C20 H20B 108.0 ?
C16 C21 C20 112.53(17) ?
C16 C21 H21A 109.1 ?
C20 C21 H21A 109.1 ?
C16 C21 H21B 109.1 ?
C20 C21 H21B 109.1 ?
H21A C21 H21B 107.8 ?

loop_
_geom_bond_atom_site_label_1
_geom_bond_atom_site_label_2
_geom_bond_distance
_geom_bond_publ_flag
Pd1 C15 1.9308(18) yes
Pd1 C1 1.9781(16) yes
Pd1 Cl2 2.3163(4) yes
Pd1 Cl1 2.3737(4) yes
S1 O2 1.4281(14) ?
S1 O1 1.4341(13) ?
S1 N3 1.6557(15) ?
S1 C9 1.7622(18) ?
N1 C1 1.300(2) yes
N1 C2 1.463(2) yes
N1 H1 0.84(2) ?
N2 C1 1.346(2) ?
N2 N3 1.4044(19) yes
N2 H2 0.84(3) ?
N3 H3 0.84(2) ?
N4 C15 1.144(2) ?
N4 C16 1.461(2) ?
C2 C3 1.527(2) ?
C2 C7 1.528(2) ?
C2 H2A 1.0000 ?
C3 C4 1.526(3) ?
C3 H3A 0.9900 ?
C3 H3B 0.9900 ?
C4 C5 1.517(4) ?
C4 H4A 0.9900 ?
C4 H4B 0.9900 ?
C5 C6 1.521(4) ?
C5 H5A 0.9900 ?
C5 H5B 0.9900 ?
C6 C7 1.524(3) ?
C6 H6A 0.9900 ?
C6 H6B 0.9900 ?
C7 H7A 0.9900 ?
C7 H7B 0.9900 ?
C9 C14 1.390(2) ?
C9 C10 1.391(2) ?
C10 C11 1.389(3) ?
C10 H10 0.9500 ?
C11 C12 1.381(3) ?
C11 H11 0.9500 ?
C12 C13 1.390(3) ?
C12 H12 0.9500 ?
C13 C14 1.383(3) ?
C13 H13 0.9500 ?
C14 H14 0.9500 ?
C16 C21 1.523(3) ?
C16 C17 1.527(4) ?
C16 H16 1.0000 ?
C17 C18 1.523(4) ?
C17 H17A 0.9900 ?
C17 H17B 0.9900 ?
C18 C19 1.520(3) ?
C18 H18A 0.9900 ?
C18 H18B 0.9900 ?
C19 C20 1.521(3) ?
C19 H19A 0.9900 ?
C19 H19B 0.9900 ?
C20 C21 1.525(3) ?
C20 H20A 0.9900 ?
C20 H20B 0.9900 ?
C21 H21A 0.9900 ?
C21 H21B 0.9900 ?

loop_
_geom_hbond_atom_site_label_D
_geom_hbond_atom_site_label_H
_geom_hbond_atom_site_label_A
_geom_hbond_distance_DH
_geom_hbond_distance_HA
_geom_hbond_distance_DA
_geom_hbond_angle_DHA
_geom_hbond_site_symmetry_A
_geom_hbond_publ_flag
N2 H2 Cl2 0.84(3) 2.30(3) 3.0967(15) 161(2) 2_765 yes
N3 H3 Cl1 0.84(2) 2.38(2) 3.2091(15) 168.2(19) 2_765 yes
N1 H1 O1 0.84(2) 2.16(2) 2.8957(19) 145(2) 2_755 yes
